data_2216246
loop_
_publ_author_name
'Pierre Baillargeon'
'Yves Dory'
'Andreas Decken'

_publ_section_title
;
 1,3,5-Tris(bromomethyl)-2,4,6-tris(2-methoxycarbonyl-2-methylpropyl)benzene
;
_journal_coeditor_code BG2134
_journal_issue 12
_journal_name_full 'Acta Crystallographica Section E'
_journal_page_first o4905
_journal_page_last o4905
_journal_paper_doi 10.1107/S1600536807060072
_journal_volume 63
_journal_year 2007
_chemical_formula_iupac 'C27 H39 Br3 O6'
_chemical_formula_moiety 'C27 H39 Br3 O6'
_chemical_formula_sum 'C27 H39 Br3 O6'
_chemical_formula_weight 699.31
_chemical_name_systematic
;
1,3,5-Tris(bromomethyl)-2,4,6-tris(2-methoxycarbonyl-2-methylpropyl)benzene
;
_space_group_IT_number 2
_symmetry_cell_setting triclinic
_symmetry_space_group_name_Hall '-P 1'
_symmetry_space_group_name_H-M 'P -1'
_atom_sites_solution_hydrogens geom
_atom_sites_solution_primary direct
_atom_sites_solution_secondary difmap
_audit_creation_method SHELXL97
_cell_angle_alpha 83.279(2)
_cell_angle_beta 70.934(2)
_cell_angle_gamma 89.364(2)
_cell_formula_units_Z 2
_cell_length_a 9.8160(9)
_cell_length_b 10.9110(9)
_cell_length_c 14.4422(13)
_cell_measurement_reflns_used 5471
_cell_measurement_temperature 213.0(10)
_cell_measurement_theta_max 28.14
_cell_measurement_theta_min 2.26
_cell_volume 1451.3(2)
_computing_cell_refinement 'SAINT (Bruker, 2006)'
_computing_data_collection 'SMART (Bruker, 1999)'
_computing_data_reduction 'SAINT (Bruker, 2006)'
_computing_molecular_graphics 'SHELXTL (Sheldrick, 2000)'
_computing_publication_material 'SHELXTL (Sheldrick, 2000)'
_computing_structure_refinement 'SHELXL97 (Sheldrick, 1997)'
_computing_structure_solution 'SHELXS97 (Sheldrick, 1997)'
_diffrn_ambient_temperature 213.0(10)
_diffrn_measured_fraction_theta_full 0.996
_diffrn_measured_fraction_theta_max 0.950
_diffrn_measurement_device_type 'Bruker SMART1000/P4'
_diffrn_measurement_method '\f and \w'
_diffrn_radiation_monochromator graphite
_diffrn_radiation_type MoK\a
_diffrn_radiation_wavelength 0.71073
_diffrn_reflns_av_R_equivalents 0.0140
_diffrn_reflns_av_sigmaI/netI 0.0224
_diffrn_reflns_limit_h_max 12
_diffrn_reflns_limit_h_min -12
_diffrn_reflns_limit_k_max 13
_diffrn_reflns_limit_k_min -14
_diffrn_reflns_limit_l_max 18
_diffrn_reflns_limit_l_min -17
_diffrn_reflns_number 10173
_diffrn_reflns_theta_full 25.00
_diffrn_reflns_theta_max 27.49
_diffrn_reflns_theta_min 1.50
_diffrn_standards_decay_% 0
_diffrn_standards_interval_count 0
_diffrn_standards_interval_time 0
_diffrn_standards_number 0
_exptl_absorpt_coefficient_mu 4.207
_exptl_absorpt_correction_T_max 0.3133
_exptl_absorpt_correction_T_min 0.2121
_exptl_absorpt_correction_type multi-scan
_exptl_absorpt_process_details '(SADABS; Sheldrick, 2004)'
_exptl_crystal_colour colourless
_exptl_crystal_density_diffrn 1.600
_exptl_crystal_density_method 'not measured'
_exptl_crystal_description parallelepiped
_exptl_crystal_F_000 708
_exptl_crystal_size_max 0.40
_exptl_crystal_size_mid 0.38
_exptl_crystal_size_min 0.275
_refine_diff_density_max 0.622
_refine_diff_density_min -0.344
_refine_ls_extinction_method none
_refine_ls_goodness_of_fit_ref 1.038
_refine_ls_hydrogen_treatment constr
_refine_ls_matrix_type full
_refine_ls_number_parameters 334
_refine_ls_number_reflns 6311
_refine_ls_number_restraints 0
_refine_ls_restrained_S_all 1.038
_refine_ls_R_factor_all 0.0321
_refine_ls_R_factor_gt 0.0262
_refine_ls_shift/su_max 0.001
_refine_ls_shift/su_mean 0.000
_refine_ls_structure_factor_coef Fsqd
_refine_ls_weighting_details 'calc w = 1/[\s^2^(Fo^2^)+(0.0379P)^2^+0.5054P] where P=(Fo^2^+2Fc^2^)/3'
_refine_ls_weighting_scheme calc
_refine_ls_wR_factor_gt 0.0670
_refine_ls_wR_factor_ref 0.0688
_reflns_number_gt 5523
_reflns_number_total 6311
_reflns_threshold_expression I>2\s(I)
_cod_data_source_file bg2134.cif
_cod_data_source_block I
_cod_database_code 2216246
_cod_database_fobs_code 2216246

loop_
_symmetry_equiv_pos_as_xyz
'x, y, z'
'-x, -y, -z'

loop_
_atom_site_type_symbol
_atom_site_label
_atom_site_fract_x
_atom_site_fract_y
_atom_site_fract_z
_atom_site_U_iso_or_equiv
_atom_site_adp_type
_atom_site_calc_flag
_atom_site_refinement_flags
_atom_site_occupancy
C C1 -0.11458(19) 0.17480(16) 0.79133(13) 0.0219(4) Uani d . 1
C C2 -0.01962(19) 0.27822(16) 0.76904(13) 0.0224(4) Uani d . 1
C C3 0.11470(19) 0.28177(16) 0.69291(13) 0.0219(4) Uani d . 1
C C4 0.15113(19) 0.18209(16) 0.63661(13) 0.0221(4) Uani d . 1
C C5 0.05705(19) 0.07814(16) 0.65758(13) 0.0213(4) Uani d . 1
C C6 -0.07767(19) 0.07690(16) 0.73304(13) 0.0214(3) Uani d . 1
C C7 -0.2565(2) 0.17176(18) 0.87601(13) 0.0260(4) Uani d . 1
H H7A -0.3279 0.1230 0.8607 0.031 Uiso calc R 1
H H7B -0.2912 0.2561 0.8806 0.031 Uiso calc R 1
C C8 -0.2474(2) 0.1163(2) 0.97943(15) 0.0347(5) Uani d . 1
C C9 -0.2373(3) -0.0242(2) 0.98707(18) 0.0523(7) Uani d . 1
H H9A -0.2363 -0.0561 1.0524 0.078 Uiso calc R 1
H H9B -0.1494 -0.0463 0.9380 0.078 Uiso calc R 1
H H9C -0.3199 -0.0594 0.9756 0.078 Uiso calc R 1
C C10 -0.1218(3) 0.1692(3) 1.00545(17) 0.0474(6) Uani d . 1
H H10A -0.1342 0.2569 1.0100 0.071 Uiso calc R 1
H H10B -0.0315 0.1566 0.9545 0.071 Uiso calc R 1
H H10C -0.1204 0.1276 1.0683 0.071 Uiso calc R 1
C C11 -0.3887(3) 0.1479(3) 1.05471(16) 0.0428(6) Uani d . 1
O O11 -0.4844(2) 0.0769(2) 1.09979(17) 0.0838(8) Uani d . 1
O O12 -0.3940(2) 0.2676(2) 1.06339(17) 0.0709(6) Uani d . 1
C C13 -0.5216(4) 0.3084(4) 1.1352(3) 0.0938(14) Uani d . 1
H H13A -0.6067 0.2796 1.1231 0.141 Uiso calc R 1
H H13B -0.5197 0.3979 1.1296 0.141 Uiso calc R 1
H H13C -0.5241 0.2751 1.2010 0.141 Uiso calc R 1
C C14 -0.0685(2) 0.39069(18) 0.82093(15) 0.0288(4) Uani d . 1
H H14A 0.0154 0.4369 0.8228 0.035 Uiso calc R 1
H H14B -0.1301 0.3655 0.8890 0.035 Uiso calc R 1
C C15 0.2184(2) 0.39274(16) 0.67068(15) 0.0256(4) Uani d . 1
H H15A 0.1611 0.4666 0.6844 0.031 Uiso calc R 1
H H15B 0.2728 0.4024 0.5999 0.031 Uiso calc R 1
C C16 0.3291(2) 0.38894(18) 0.72834(15) 0.0293(4) Uani d . 1
C C17 0.3977(3) 0.2633(2) 0.73542(18) 0.0419(5) Uani d . 1
H H17A 0.4618 0.2654 0.7740 0.063 Uiso calc R 1
H H17B 0.4520 0.2444 0.6697 0.063 Uiso calc R 1
H H17C 0.3227 0.2003 0.7670 0.063 Uiso calc R 1
C C18 0.4480(3) 0.4877(3) 0.6719(2) 0.0494(6) Uani d . 1
H H18A 0.5162 0.4920 0.7073 0.074 Uiso calc R 1
H H18B 0.4045 0.5674 0.6667 0.074 Uiso calc R 1
H H18C 0.4978 0.4658 0.6064 0.074 Uiso calc R 1
C C19 0.2559(2) 0.42944(18) 0.83050(16) 0.0310(4) Uani d . 1
O O19 0.2168(2) 0.53239(15) 0.84482(14) 0.0494(4) Uani d . 1
O O20 0.2371(2) 0.33924(15) 0.90415(12) 0.0485(4) Uani d . 1
C C21 0.1737(4) 0.3742(3) 1.0022(2) 0.0643(8) Uani d . 1
H H21A 0.2344 0.4371 1.0125 0.097 Uiso calc R 1
H H21B 0.1654 0.3025 1.0504 0.097 Uiso calc R 1
H H21C 0.0787 0.4064 1.0094 0.097 Uiso calc R 1
C C22 0.2857(2) 0.19154(18) 0.54706(14) 0.0277(4) Uani d . 1
H H22A 0.3190 0.1087 0.5325 0.033 Uiso calc R 1
H H22B 0.3625 0.2361 0.5600 0.033 Uiso calc R 1
C C23 0.1000(2) -0.03083(16) 0.59799(14) 0.0231(4) Uani d . 1
H H23A 0.1613 0.0003 0.5310 0.028 Uiso calc R 1
H H23B 0.0127 -0.0679 0.5929 0.028 Uiso calc R 1
C C24 0.1823(2) -0.13454(17) 0.64124(15) 0.0263(4) Uani d . 1
C C25 0.0828(3) -0.20735(19) 0.73649(15) 0.0358(5) Uani d . 1
H H25A 0.0034 -0.2452 0.7230 0.054 Uiso calc R 1
H H25B 0.0452 -0.1518 0.7861 0.054 Uiso calc R 1
H H25C 0.1369 -0.2710 0.7605 0.054 Uiso calc R 1
C C26 0.3150(3) -0.0854(2) 0.6614(2) 0.0426(6) Uani d . 1
H H26A 0.3591 -0.1530 0.6901 0.064 Uiso calc R 1
H H26B 0.2855 -0.0238 0.7069 0.064 Uiso calc R 1
H H26C 0.3842 -0.0483 0.5999 0.064 Uiso calc R 1
C C27 0.2345(2) -0.22309(17) 0.56309(14) 0.0275(4) Uani d . 1
O O27 0.35750(17) -0.24632(17) 0.52245(13) 0.0462(4) Uani d . 1
O O28 0.12400(17) -0.27239(14) 0.54482(12) 0.0417(4) Uani d . 1
C C29 0.1565(3) -0.3534(2) 0.46845(19) 0.0461(6) Uani d . 1
H H29A 0.2180 -0.3095 0.4068 0.069 Uiso calc R 1
H H29B 0.0676 -0.3800 0.4603 0.069 Uiso calc R 1
H H29C 0.2058 -0.4249 0.4870 0.069 Uiso calc R 1
C C30 -0.1906(2) -0.02155(17) 0.74423(14) 0.0259(4) Uani d . 1
H H30A -0.2463 -0.0428 0.8142 0.031 Uiso calc R 1
H H30B -0.1440 -0.0962 0.7186 0.031 Uiso calc R 1
Br Br1 -0.17711(3) 0.49697(2) 0.750578(19) 0.04397(7) Uani d . 1
Br Br2 0.24186(3) 0.28042(2) 0.433048(15) 0.03893(7) Uani d . 1
Br Br3 -0.31992(2) 0.04030(2) 0.670707(16) 0.03421(6) Uani d . 1

loop_
_atom_site_aniso_label
_atom_site_aniso_U_11
_atom_site_aniso_U_22
_atom_site_aniso_U_33
_atom_site_aniso_U_12
_atom_site_aniso_U_13
_atom_site_aniso_U_23
C1 0.0200(9) 0.0256(9) 0.0186(8) 0.0032(7) -0.0046(7) -0.0017(7)
C2 0.0222(9) 0.0220(8) 0.0224(9) 0.0030(7) -0.0062(7) -0.0042(7)
C3 0.0202(9) 0.0208(8) 0.0243(9) 0.0008(7) -0.0074(7) -0.0014(7)
C4 0.0177(8) 0.0245(8) 0.0214(9) 0.0016(7) -0.0035(7) -0.0014(7)
C5 0.0210(9) 0.0212(8) 0.0214(9) 0.0034(7) -0.0066(7) -0.0024(7)
C6 0.0198(8) 0.0215(8) 0.0212(9) 0.0006(7) -0.0050(7) -0.0004(7)
C7 0.0198(9) 0.0337(10) 0.0215(9) 0.0026(7) -0.0021(7) -0.0053(7)
C8 0.0272(10) 0.0501(13) 0.0227(10) -0.0002(9) -0.0034(8) -0.0024(9)
C9 0.0676(18) 0.0522(15) 0.0321(12) 0.0066(13) -0.0144(12) 0.0087(11)
C10 0.0324(12) 0.0808(18) 0.0285(12) 0.0001(12) -0.0111(10) -0.0008(11)
C11 0.0317(12) 0.0701(16) 0.0226(11) -0.0052(11) -0.0018(9) -0.0104(11)
O11 0.0522(13) 0.1063(18) 0.0619(14) -0.0280(12) 0.0254(11) -0.0134(13)
O12 0.0459(11) 0.0826(15) 0.0690(14) 0.0033(10) 0.0124(10) -0.0407(12)
C13 0.0494(19) 0.138(4) 0.091(3) 0.020(2) 0.0015(18) -0.075(3)
C14 0.0270(10) 0.0292(9) 0.0309(10) 0.0050(8) -0.0084(8) -0.0099(8)
C15 0.0250(9) 0.0222(9) 0.0298(10) -0.0014(7) -0.0094(8) -0.0020(7)
C16 0.0244(10) 0.0302(10) 0.0346(11) 0.0010(8) -0.0112(8) -0.0044(8)
C17 0.0408(13) 0.0473(13) 0.0459(13) 0.0209(10) -0.0223(11) -0.0171(11)
C18 0.0322(12) 0.0621(16) 0.0539(15) -0.0173(11) -0.0151(11) -0.0018(12)
C19 0.0296(10) 0.0308(10) 0.0389(12) 0.0023(8) -0.0181(9) -0.0085(8)
O19 0.0637(12) 0.0342(8) 0.0575(11) 0.0153(8) -0.0264(9) -0.0167(8)
O20 0.0722(12) 0.0383(9) 0.0334(9) 0.0112(8) -0.0142(8) -0.0083(7)
C21 0.088(2) 0.0687(19) 0.0360(14) 0.0148(16) -0.0168(15) -0.0146(13)
C22 0.0238(9) 0.0285(9) 0.0258(10) 0.0005(7) -0.0017(8) -0.0028(8)
C23 0.0241(9) 0.0222(8) 0.0224(9) 0.0035(7) -0.0065(7) -0.0038(7)
C24 0.0279(10) 0.0230(9) 0.0301(10) 0.0056(7) -0.0110(8) -0.0070(7)
C25 0.0486(13) 0.0298(10) 0.0280(11) 0.0116(9) -0.0120(10) -0.0023(8)
C26 0.0429(13) 0.0336(11) 0.0656(16) 0.0105(10) -0.0352(12) -0.0133(11)
C27 0.0290(10) 0.0230(9) 0.0284(10) 0.0053(7) -0.0070(8) -0.0017(7)
O27 0.0282(8) 0.0646(11) 0.0470(10) 0.0181(8) -0.0093(7) -0.0223(8)
O28 0.0315(8) 0.0427(9) 0.0515(10) -0.0007(6) -0.0065(7) -0.0289(8)
C29 0.0538(15) 0.0357(12) 0.0518(15) 0.0041(10) -0.0145(12) -0.0251(11)
C30 0.0233(9) 0.0239(9) 0.0284(10) -0.0012(7) -0.0063(8) -0.0009(7)
Br1 0.05016(15) 0.03338(12) 0.05592(15) 0.01883(10) -0.02485(12) -0.01511(10)
Br2 0.04493(14) 0.03935(12) 0.02538(11) -0.00344(9) -0.00353(9) 0.00146(8)
Br3 0.02797(11) 0.04168(12) 0.03524(12) 0.00208(8) -0.01226(9) -0.00812(9)

loop_
_atom_type_symbol
_atom_type_description
_atom_type_scat_dispersion_real
_atom_type_scat_dispersion_imag
_atom_type_scat_source
C C 0.0033 0.0016 'International Tables Vol C Tables 4.2.6.8 and 6.1.1.4'
H H 0.0000 0.0000 'International Tables Vol C Tables 4.2.6.8 and 6.1.1.4'
O O 0.0106 0.0060 'International Tables Vol C Tables 4.2.6.8 and 6.1.1.4'
Br Br -0.2901 2.4595 'International Tables Vol C Tables 4.2.6.8 and 6.1.1.4'

loop_
_geom_angle_atom_site_label_1
_geom_angle_atom_site_label_2
_geom_angle_atom_site_label_3
_geom_angle
C6 C1 C2 119.19(16)
C6 C1 C7 121.01(16)
C2 C1 C7 119.78(16)
C1 C2 C3 120.94(16)
C1 C2 C14 119.17(16)
C3 C2 C14 119.64(16)
C4 C3 C2 119.07(16)
C4 C3 C15 120.24(16)
C2 C3 C15 120.68(16)
C3 C4 C5 120.70(16)
C3 C4 C22 119.56(16)
C5 C4 C22 119.50(16)
C4 C5 C6 119.43(16)
C4 C5 C23 120.09(16)
C6 C5 C23 120.47(16)
C1 C6 C5 120.50(16)
C1 C6 C30 118.93(16)
C5 C6 C30 120.17(16)
C1 C7 C8 114.53(16)
C1 C7 H7A 108.6
C8 C7 H7A 108.6
C1 C7 H7B 108.6
C8 C7 H7B 108.6
H7A C7 H7B 107.6
C11 C8 C9 108.2(2)
C11 C8 C10 108.71(19)
C9 C8 C10 108.5(2)
C11 C8 C7 105.47(17)
C9 C8 C7 111.31(18)
C10 C8 C7 114.43(18)
C8 C9 H9A 109.5
C8 C9 H9B 109.5
H9A C9 H9B 109.5
C8 C9 H9C 109.5
H9A C9 H9C 109.5
H9B C9 H9C 109.5
C8 C10 H10A 109.5
C8 C10 H10B 109.5
H10A C10 H10B 109.5
C8 C10 H10C 109.5
H10A C10 H10C 109.5
H10B C10 H10C 109.5
O11 C11 O12 123.0(2)
O11 C11 C8 125.7(3)
O12 C11 C8 111.3(2)
C11 O12 C13 116.5(3)
O12 C13 H13A 109.5
O12 C13 H13B 109.5
H13A C13 H13B 109.5
O12 C13 H13C 109.5
H13A C13 H13C 109.5
H13B C13 H13C 109.5
C2 C14 Br1 109.75(13)
C2 C14 H14A 109.7
Br1 C14 H14A 109.7
C2 C14 H14B 109.7
Br1 C14 H14B 109.7
H14A C14 H14B 108.2
C3 C15 C16 116.98(15)
C3 C15 H15A 108.1
C16 C15 H15A 108.1
C3 C15 H15B 108.1
C16 C15 H15B 108.1
H15A C15 H15B 107.3
C17 C16 C19 111.47(18)
C17 C16 C18 109.34(19)
C19 C16 C18 106.46(18)
C17 C16 C15 113.15(17)
C19 C16 C15 109.45(16)
C18 C16 C15 106.64(17)
C16 C17 H17A 109.5
C16 C17 H17B 109.5
H17A C17 H17B 109.5
C16 C17 H17C 109.5
H17A C17 H17C 109.5
H17B C17 H17C 109.5
C16 C18 H18A 109.5
C16 C18 H18B 109.5
H18A C18 H18B 109.5
C16 C18 H18C 109.5
H18A C18 H18C 109.5
H18B C18 H18C 109.5
O19 C19 O20 121.9(2)
O19 C19 C16 124.3(2)
O20 C19 C16 113.80(17)
C19 O20 C21 115.81(19)
O20 C21 H21A 109.5
O20 C21 H21B 109.5
H21A C21 H21B 109.5
O20 C21 H21C 109.5
H21A C21 H21C 109.5
H21B C21 H21C 109.5
C4 C22 Br2 109.10(13)
C4 C22 H22A 109.9
Br2 C22 H22A 109.9
C4 C22 H22B 109.9
Br2 C22 H22B 109.9
H22A C22 H22B 108.3
C5 C23 C24 115.18(15)
C5 C23 H23A 108.5
C24 C23 H23A 108.5
C5 C23 H23B 108.5
C24 C23 H23B 108.5
H23A C23 H23B 107.5
C27 C24 C25 108.36(16)
C27 C24 C26 107.98(17)
C25 C24 C26 108.85(18)
C27 C24 C23 106.26(15)
C25 C24 C23 111.83(16)
C26 C24 C23 113.36(16)
C24 C25 H25A 109.5
C24 C25 H25B 109.5
H25A C25 H25B 109.5
C24 C25 H25C 109.5
H25A C25 H25C 109.5
H25B C25 H25C 109.5
C24 C26 H26A 109.5
C24 C26 H26B 109.5
H26A C26 H26B 109.5
C24 C26 H26C 109.5
H26A C26 H26C 109.5
H26B C26 H26C 109.5
O27 C27 O28 123.31(19)
O27 C27 C24 125.74(19)
O28 C27 C24 110.95(16)
C27 O28 C29 117.52(17)
O28 C29 H29A 109.5
O28 C29 H29B 109.5
H29A C29 H29B 109.5
O28 C29 H29C 109.5
H29A C29 H29C 109.5
H29B C29 H29C 109.5
C6 C30 Br3 109.25(12)
C6 C30 H30A 109.8
Br3 C30 H30A 109.8
C6 C30 H30B 109.8
Br3 C30 H30B 109.8
H30A C30 H30B 108.3

loop_
_geom_bond_atom_site_label_1
_geom_bond_atom_site_label_2
_geom_bond_distance
C1 C6 1.408(2)
C1 C2 1.410(3)
C1 C7 1.522(2)
C2 C3 1.412(3)
C2 C14 1.505(2)
C3 C4 1.407(2)
C3 C15 1.526(2)
C4 C5 1.411(2)
C4 C22 1.511(2)
C5 C6 1.411(2)
C5 C23 1.524(2)
C6 C30 1.509(2)
C7 C8 1.575(3)
C7 H7A 0.9800
C7 H7B 0.9800
C8 C11 1.522(3)
C8 C9 1.529(3)
C8 C10 1.538(3)
C9 H9A 0.9700
C9 H9B 0.9700
C9 H9C 0.9700
C10 H10A 0.9700
C10 H10B 0.9700
C10 H10C 0.9700
C11 O11 1.186(3)
C11 O12 1.326(3)
O12 C13 1.446(3)
C13 H13A 0.9700
C13 H13B 0.9700
C13 H13C 0.9700
C14 Br1 1.979(2)
C14 H14A 0.9800
C14 H14B 0.9800
C15 C16 1.568(3)
C15 H15A 0.9800
C15 H15B 0.9800
C16 C17 1.528(3)
C16 C19 1.530(3)
C16 C18 1.545(3)
C17 H17A 0.9700
C17 H17B 0.9700
C17 H17C 0.9700
C18 H18A 0.9700
C18 H18B 0.9700
C18 H18C 0.9700
C19 O19 1.202(2)
C19 O20 1.329(3)
O20 C21 1.443(3)
C21 H21A 0.9700
C21 H21B 0.9700
C21 H21C 0.9700
C22 Br2 1.979(2)
C22 H22A 0.9800
C22 H22B 0.9800
C23 C24 1.571(2)
C23 H23A 0.9800
C23 H23B 0.9800
C24 C27 1.529(3)
C24 C25 1.537(3)
C24 C26 1.539(3)
C25 H25A 0.9700
C25 H25B 0.9700
C25 H25C 0.9700
C26 H26A 0.9700
C26 H26B 0.9700
C26 H26C 0.9700
C27 O27 1.196(2)
C27 O28 1.330(2)
O28 C29 1.446(2)
C29 H29A 0.9700
C29 H29B 0.9700
C29 H29C 0.9700
C30 Br3 1.9719(19)
C30 H30A 0.9800
C30 H30B 0.9800

loop_
_geom_hbond_atom_site_label_D
_geom_hbond_atom_site_label_H
_geom_hbond_atom_site_label_A
_geom_hbond_site_symmetry_A
_geom_hbond_distance_DH
_geom_hbond_distance_HA
_geom_hbond_distance_DA
_geom_hbond_angle_DHA
C23 H23A Br3 2_556 0.98 2.90 3.7875(19) 151

loop_
_cod_related_entry_id
_cod_related_entry_database
_cod_related_entry_code
1 ChemSpider 21120585
